data_8106365
loop_
_publ_author_name
'Wu, Qiong'
'Tang, Yafang'
'Xu, Li'
'Lei, Yuan'
'Liu, Ting'
'Jiang, Fang'
'Zi, Qiaoli'
'Qiao, Yongfeng'

_publ_section_title
;
 Crystal structure of diaqua-bis(2-bromo-4-chloro-6-formylphenolato-\k2
 O,O&#x2032;)cobalt(II), C16H16Cl2CrN3O7
;
_journal_issue 6
_journal_name_full 'Zeitschrift f\"ur Kristallographie - New Crystal Structures'
_journal_page_first 967
_journal_page_last 968
_journal_paper_doi 10.1515/ncrs-2017-0240
_journal_volume 233
_journal_year 2018
_chemical_formula_sum 'C14 H10 Br2 Cl2 Co O6'
_chemical_formula_weight 563.87
_space_group_crystal_system monoclinic
_space_group_IT_number 14
_space_group_name_Hall '-P 2ybc'
_space_group_name_H-M_alt 'P 1 21/c 1'
_atom_sites_solution_hydrogens geom
_atom_sites_solution_primary direct
_atom_sites_solution_secondary difmap
_cell_angle_alpha 90.00
_cell_angle_beta 101.36(3)
_cell_angle_gamma 90.00
_cell_formula_units_Z 4
_cell_length_a 7.578(2)
_cell_length_b 27.729(11)
_cell_length_c 8.634(2)
_cell_measurement_reflns_used 825
_cell_measurement_temperature 293(2)
_cell_measurement_theta_max 21.2110
_cell_measurement_theta_min 3.5140
_cell_volume 1778.7(10)
_computing_cell_refinement 'CrysAlisPro 1.171.38.41 (Rigaku OD, 2015)'
_computing_data_collection 'CrysAlisPro 1.171.38.41 (Rigaku OD, 2015)'
_computing_data_reduction 'CrysAlisPro 1.171.38.41 (Rigaku OD, 2015)'
_computing_molecular_graphics 'Olex2 (Dolomanov et al., 2009)'
_computing_publication_material 'Olex2 (Dolomanov et al., 2009)'
_computing_structure_refinement 'olex2.refine (Bourhis et al., 2015)'
_computing_structure_solution 'ShelXT (Sheldrick, 2015)'
_diffrn_ambient_temperature 293(2)
_diffrn_measured_fraction_theta_full 0.997
_diffrn_measured_fraction_theta_max 0.997
_diffrn_measurement_device_type 'Xcalibur, Eos, Gemini'
_diffrn_radiation_monochromator graphite
_diffrn_radiation_source 'fine-focus sealed tube'
_diffrn_radiation_type MoK\a
_diffrn_radiation_wavelength 0.71073
_diffrn_reflns_av_R_equivalents 0.1022
_diffrn_reflns_av_sigmaI/netI 0.1472
_diffrn_reflns_limit_h_max 9
_diffrn_reflns_limit_h_min -8
_diffrn_reflns_limit_k_max 31
_diffrn_reflns_limit_k_min -32
_diffrn_reflns_limit_l_max 10
_diffrn_reflns_limit_l_min -10
_diffrn_reflns_number 9450
_diffrn_reflns_theta_full 25.00
_diffrn_reflns_theta_max 25.00
_diffrn_reflns_theta_min 3.35
_exptl_absorpt_coefficient_mu 5.786
_exptl_absorpt_correction_T_max 1.00000
_exptl_absorpt_correction_T_min 0.60899
_exptl_crystal_colour brown
_exptl_crystal_density_diffrn 2.106
_exptl_crystal_density_method 'not measured'
_exptl_crystal_description block
_exptl_crystal_F_000 1092
_refine_diff_density_max 0.585
_refine_diff_density_min -0.594
_refine_diff_density_rms 0.152
_refine_ls_extinction_method none
_refine_ls_goodness_of_fit_ref 1.000
_refine_ls_hydrogen_treatment mixed
_refine_ls_matrix_type full
_refine_ls_number_parameters 228
_refine_ls_number_reflns 3115
_refine_ls_number_restraints 0
_refine_ls_restrained_S_all 1.000
_refine_ls_R_factor_all 0.1325
_refine_ls_R_factor_gt 0.0668
_refine_ls_shift/su_max 0.001
_refine_ls_shift/su_mean 0.000
_refine_ls_structure_factor_coef Fsqd
_refine_ls_weighting_details 'calc w=1/[\s^2^(Fo^2^)+(0.0351P)^2^+0.0000P] where P=(Fo^2^+2Fc^2^)/3'
_refine_ls_weighting_scheme calc
_refine_ls_wR_factor_gt 0.1132
_refine_ls_wR_factor_ref 0.1452
_reflns_number_gt 1764
_reflns_number_total 3115
_reflns_threshold_expression >2sigma(I)
_cod_data_source_file suppl_ncrs-2017-0240_suppl.cif
_cod_data_source_block exp_5543
_cod_original_cell_volume 1778.8(10)
_cod_database_code 8106365

loop_
_symmetry_equiv_pos_as_xyz
'x, y, z'
'-x, y+1/2, -z+1/2'
'-x, -y, -z'
'x, -y-1/2, z-1/2'

loop_
_atom_site_label
_atom_site_type_symbol
_atom_site_fract_x
_atom_site_fract_y
_atom_site_fract_z
_atom_site_U_iso_or_equiv
_atom_site_adp_type
_atom_site_occupancy
_atom_site_symmetry_multiplicity
_atom_site_calc_flag
_atom_site_refinement_flags
_atom_site_disorder_assembly
_atom_site_disorder_group
Co1 Co 0.21392(11) 0.52086(4) 0.84194(11) 0.0298(3) Uani 1 1 d . . .
Br1 Br 0.38231(11) 0.56600(4) 1.41362(10) 0.0521(3) Uani 1 1 d . . .
Br2 Br 0.24357(12) 0.36696(4) 1.15597(10) 0.0533(3) Uani 1 1 d . . .
Cl1 Cl 0.5372(3) 0.74846(10) 1.2240(3) 0.0693(8) Uani 1 1 d . . .
O2 O 0.2391(6) 0.4513(2) 0.9276(5) 0.0360(14) Uani 1 1 d . . .
O3 O 0.1809(6) 0.4916(2) 0.6191(6) 0.0385(15) Uani 1 1 d . . .
O4 O 0.1787(6) 0.5900(2) 0.7457(5) 0.0367(15) Uani 1 1 d . . .
O6 O 0.4861(5) 0.5267(2) 0.8310(5) 0.0406(15) Uani 1 1 d . . .
H6A H 0.5158 0.5036 0.7755 0.061 Uiso 1 1 d R . .
H6B H 0.5035 0.5536 0.7876 0.061 Uiso 1 1 d R . .
O1 O 0.2546(6) 0.5537(2) 1.0591(6) 0.0381(15) Uani 1 1 d . . .
O5 O -0.0679(5) 0.5182(2) 0.8167(5) 0.0375(15) Uani 1 1 d . . .
H5A H -0.0998 0.4893 0.8295 0.056 Uiso 1 1 d R . .
H5B H -0.0993 0.5361 0.8864 0.056 Uiso 1 1 d R . .
C8 C 0.1811(8) 0.4122(3) 0.8546(9) 0.032(2) Uani 1 1 d . . .
C7 C 0.2345(9) 0.6272(3) 0.8127(9) 0.040(2) Uani 1 1 d . . .
H7 H 0.2285 0.6544 0.7490 0.048 Uiso 1 1 calc R . .
C1 C 0.3083(8) 0.5975(3) 1.0914(9) 0.033(2) Uani 1 1 d . . .
C14 C 0.1379(9) 0.4497(3) 0.5846(9) 0.037(2) Uani 1 1 d . . .
H14 H 0.1089 0.4430 0.4770 0.045 Uiso 1 1 calc R . .
C2 C 0.3818(9) 0.6112(3) 1.2521(9) 0.037(2) Uani 1 1 d . . .
C4 C 0.4457(10) 0.6921(3) 1.1706(9) 0.041(2) Uani 1 1 d . . .
C5 C 0.3713(9) 0.6813(3) 1.0218(9) 0.041(2) Uani 1 1 d . . .
H5 H 0.3604 0.7051 0.9448 0.049 Uiso 1 1 calc R . .
C12 C 0.0962(10) 0.3259(3) 0.8591(10) 0.051(3) Uani 1 1 d . . .
H12 H 0.0851 0.2985 0.9184 0.061 Uiso 1 1 calc R . .
C6 C 0.3092(9) 0.6347(3) 0.9791(8) 0.033(2) Uani 1 1 d . . .
C13 C 0.1659(9) 0.3680(3) 0.9322(8) 0.034(2) Uani 1 1 d . . .
C3 C 0.4481(9) 0.6571(4) 1.2879(10) 0.047(3) Uani 1 1 d . . .
H3 H 0.4956 0.6650 1.3925 0.056 Uiso 1 1 calc R . .
C9 C 0.1262(9) 0.4097(3) 0.6866(9) 0.038(2) Uani 1 1 d . . .
C10 C 0.0586(10) 0.3652(3) 0.6152(10) 0.049(3) Uani 1 1 d . . .
H10 H 0.0232 0.3642 0.5058 0.059 Uiso 1 1 calc R . .
Cl2 Cl -0.0539(3) 0.27386(11) 0.6037(4) 0.0894(10) Uani 1 1 d . . .
C11 C 0.0434(11) 0.3252(3) 0.6967(11) 0.053(3) Uani 1 1 d . . .

loop_
_atom_site_aniso_label
_atom_site_aniso_U_11
_atom_site_aniso_U_22
_atom_site_aniso_U_33
_atom_site_aniso_U_23
_atom_site_aniso_U_13
_atom_site_aniso_U_12
Co1 0.0303(5) 0.0291(7) 0.0287(5) 0.0022(5) 0.0026(4) -0.0004(5)
Br1 0.0664(5) 0.0555(7) 0.0346(4) 0.0035(5) 0.0105(4) 0.0028(5)
Br2 0.0716(5) 0.0423(7) 0.0491(5) 0.0132(5) 0.0196(4) 0.0097(5)
Cl1 0.0898(15) 0.0403(17) 0.0817(16) -0.0252(14) 0.0263(13) -0.0164(14)
O2 0.039(3) 0.036(4) 0.030(3) -0.005(3) 0.000(2) -0.005(3)
O3 0.052(3) 0.024(4) 0.037(3) 0.009(3) 0.004(2) 0.003(3)
O4 0.032(3) 0.041(4) 0.032(3) -0.006(3) -0.005(2) -0.001(3)
O6 0.035(3) 0.042(4) 0.045(3) 0.008(3) 0.007(2) -0.002(3)
O1 0.053(3) 0.030(4) 0.032(3) -0.003(3) 0.011(2) -0.002(3)
O5 0.031(2) 0.042(4) 0.039(3) 0.001(3) 0.007(2) -0.006(3)
C8 0.031(4) 0.021(5) 0.043(5) -0.003(4) 0.003(3) -0.007(4)
C7 0.042(4) 0.038(6) 0.031(4) -0.004(4) -0.012(4) -0.012(4)
C1 0.026(4) 0.030(6) 0.040(4) 0.001(4) 0.003(3) -0.003(4)
C14 0.036(4) 0.039(6) 0.038(4) 0.003(5) 0.008(4) 0.014(4)
C2 0.032(4) 0.037(6) 0.038(5) -0.008(4) -0.003(4) 0.002(4)
C4 0.057(4) 0.016(5) 0.055(5) -0.007(4) 0.021(4) -0.014(4)
C5 0.057(5) 0.028(6) 0.038(4) -0.004(4) 0.008(4) 0.010(4)
C12 0.063(5) 0.022(6) 0.076(6) 0.011(5) 0.031(5) 0.000(4)
C6 0.042(4) 0.026(5) 0.034(4) -0.008(4) 0.013(3) 0.010(4)
C13 0.035(4) 0.031(6) 0.040(4) -0.001(4) 0.016(3) 0.004(4)
C3 0.038(4) 0.063(7) 0.038(5) -0.016(5) 0.004(4) 0.000(5)
C9 0.033(4) 0.039(6) 0.039(5) -0.008(5) -0.001(4) 0.006(4)
C10 0.053(5) 0.044(7) 0.049(5) -0.020(5) 0.006(4) 0.007(5)
Cl2 0.0969(18) 0.052(2) 0.118(2) -0.0420(18) 0.0177(17) -0.0260(16)
C11 0.060(5) 0.029(6) 0.067(6) -0.020(5) 0.008(5) -0.013(5)

loop_
_atom_type_symbol
_atom_type_description
_atom_type_scat_dispersion_real
_atom_type_scat_dispersion_imag
_atom_type_scat_source
C C 0.0033 0.0016 'International Tables Vol C Tables 4.2.6.8 and 6.1.1.4'
H H 0.0000 0.0000 'International Tables Vol C Tables 4.2.6.8 and 6.1.1.4'
O O 0.0106 0.0060 'International Tables Vol C Tables 4.2.6.8 and 6.1.1.4'
Cl Cl 0.1484 0.1585 'International Tables Vol C Tables 4.2.6.8 and 6.1.1.4'
Co Co 0.3494 0.9721 'International Tables Vol C Tables 4.2.6.8 and 6.1.1.4'
Br Br -0.2901 2.4595 'International Tables Vol C Tables 4.2.6.8 and 6.1.1.4'

loop_
_geom_angle_atom_site_label_1
_geom_angle_atom_site_label_2
_geom_angle_atom_site_label_3
_geom_angle
_geom_angle_site_symmetry_1
_geom_angle_site_symmetry_3
O1 Co1 O3 176.4(2) . .
O1 Co1 O2 95.8(2) . .
O3 Co1 O2 87.3(2) . .
O1 Co1 O4 86.6(2) . .
O3 Co1 O4 90.4(2) . .
O2 Co1 O4 177.10(19) . .
O1 Co1 O6 92.00(19) . .
O3 Co1 O6 85.84(19) . .
O2 Co1 O6 93.8(2) . .
O4 Co1 O6 87.8(2) . .
O1 Co1 O5 94.42(19) . .
O3 Co1 O5 87.44(19) . .
O2 Co1 O5 91.4(2) . .
O4 Co1 O5 86.78(19) . .
O6 Co1 O5 171.31(18) . .
C8 O2 Co1 127.9(5) . .
C14 O3 Co1 125.3(5) . .
C7 O4 Co1 125.7(5) . .
C1 O1 Co1 126.7(5) . .
O2 C8 C13 123.4(7) . .
O2 C8 C9 122.7(8) . .
C13 C8 C9 113.9(7) . .
O4 C7 C6 128.5(8) . .
O1 C1 C6 125.4(7) . .
O1 C1 C2 120.1(7) . .
C6 C1 C2 114.5(7) . .
O3 C14 C9 129.1(7) . .
C3 C2 C1 120.9(8) . .
C3 C2 Br1 120.2(6) . .
C1 C2 Br1 118.9(6) . .
C5 C4 C3 119.0(8) . .
C5 C4 Cl1 122.0(7) . .
C3 C4 Cl1 119.0(6) . .
C4 C5 C6 121.2(8) . .
C11 C12 C13 119.0(8) . .
C5 C6 C1 122.6(7) . .
C5 C6 C7 116.0(7) . .
C1 C6 C7 121.3(7) . .
C12 C13 C8 125.1(7) . .
C12 C13 Br2 117.6(6) . .
C8 C13 Br2 117.2(6) . .
C2 C3 C4 121.6(8) . .
C10 C9 C8 119.2(8) . .
C10 C9 C14 117.7(7) . .
C8 C9 C14 123.2(8) . .
C11 C10 C9 123.6(8) . .
C10 C11 C12 119.1(9) . .
C10 C11 Cl2 121.0(7) . .
C12 C11 Cl2 119.8(8) . .

loop_
_geom_bond_atom_site_label_1
_geom_bond_atom_site_label_2
_geom_bond_distance
_geom_bond_site_symmetry_2
Co1 O1 2.053(5) .
Co1 O3 2.057(5) .
Co1 O2 2.061(6) .
Co1 O4 2.086(6) .
Co1 O6 2.090(4) .
Co1 O5 2.105(4) .
Br1 C2 1.874(8) .
Br2 C13 1.906(7) .
Cl1 C4 1.735(8) .
O2 C8 1.288(9) .
O3 C14 1.229(10) .
O4 C7 1.217(9) .
O1 C1 1.292(9) .
C8 C13 1.411(11) .
C8 C9 1.429(10) .
C7 C6 1.451(10) .
C1 C6 1.417(11) .
C1 C2 1.441(10) .
C14 C9 1.430(11) .
C2 C3 1.382(12) .
C4 C5 1.332(10) .
C4 C3 1.400(11) .
C5 C6 1.400(11) .
C12 C11 1.380(12) .
C12 C13 1.382(11) .
C9 C10 1.427(11) .
C10 C11 1.332(12) .
Cl2 C11 1.726(9) .
